data_2226250
loop_
_publ_author_name
'Xie, Songwen'
'Fowler, Brian P.'
'Deyo, Sara M.'
'Pink, Maren'

_publ_section_title
;
 <i>rac</i>-4-(2-Methoxyphenyl)-2,6-dimethylcyclohex-3-enecarboxylic
 acid
;
_journal_coeditor_code OM2342
_journal_issue 6
_journal_name_full 'Acta Crystallographica Section E'
_journal_page_first o1516
_journal_paper_doi 10.1107/S1600536810019732
_journal_volume 66
_journal_year 2010
_chemical_formula_iupac 'C16 H20 O3'
_chemical_formula_moiety 'C16 H20 O3'
_chemical_formula_sum 'C16 H20 O3'
_chemical_formula_weight 260.32
_chemical_name_systematic
;
4-(2-Methoxyphenyl)-2,6-dimethylcyclohex-3-enecarboxylic acid
;
_space_group_IT_number 14
_symmetry_cell_setting monoclinic
_symmetry_space_group_name_Hall '-P 2ybc'
_symmetry_space_group_name_H-M 'P 1 21/c 1'
_atom_sites_solution_hydrogens geom
_atom_sites_solution_primary direct
_atom_sites_solution_secondary difmap
_cell_angle_alpha 90.00
_cell_angle_beta 106.069(2)
_cell_angle_gamma 90.00
_cell_formula_units_Z 4
_cell_length_a 14.2283(9)
_cell_length_b 7.1202(5)
_cell_length_c 14.9517(10)
_cell_measurement_reflns_used 4026
_cell_measurement_temperature 150(2)
_cell_measurement_theta_max 26.3
_cell_measurement_theta_min 2.8
_cell_volume 1455.55(17)
_computing_cell_refinement 'SAINT (Bruker, 2007)'
_computing_data_collection 'APEX2 (Bruker, 2007)'
_computing_data_reduction 'SAINT (Bruker, 2007)'
_computing_molecular_graphics 'SHELXL97 (Sheldrick, 2008)'
_computing_publication_material 'SHELXL97 (Sheldrick, 2008)'
_computing_structure_refinement 'SHELXL97 (Sheldrick, 2008)'
_computing_structure_solution 'SIR2004 (Burla <i>et al.</i>,  2005)'
_diffrn_ambient_temperature 150(2)
_diffrn_detector_area_resol_mean 83.33
_diffrn_measured_fraction_theta_full 0.996
_diffrn_measured_fraction_theta_max 0.996
_diffrn_measurement_device 'Bruker APEXII Kappa Duo'
_diffrn_measurement_device_type 'Bruker APEXII Kappa Duo'
_diffrn_measurement_method '\w and \f'
_diffrn_radiation_monochromator graphite
_diffrn_radiation_source 'fine-focus sealed tube'
_diffrn_radiation_type MoK\a
_diffrn_radiation_wavelength 0.71073
_diffrn_reflns_av_R_equivalents 0.0223
_diffrn_reflns_av_sigmaI/netI 0.0219
_diffrn_reflns_limit_h_max 17
_diffrn_reflns_limit_h_min -16
_diffrn_reflns_limit_k_max 8
_diffrn_reflns_limit_k_min -7
_diffrn_reflns_limit_l_max 18
_diffrn_reflns_limit_l_min -13
_diffrn_reflns_number 11165
_diffrn_reflns_theta_full 26.37
_diffrn_reflns_theta_max 26.37
_diffrn_reflns_theta_min 1.49
_exptl_absorpt_coefficient_mu 0.081
_exptl_absorpt_correction_T_max 0.9944
_exptl_absorpt_correction_T_min 0.9801
_exptl_absorpt_correction_type multi-scan
_exptl_absorpt_process_details '(SADABS; Sheldrick, 1996)'
_exptl_crystal_colour colorless
_exptl_crystal_density_diffrn 1.188
_exptl_crystal_density_method 'not measured'
_exptl_crystal_description plate
_exptl_crystal_F_000 560
_exptl_crystal_size_max 0.25
_exptl_crystal_size_mid 0.23
_exptl_crystal_size_min 0.07
_refine_diff_density_max 0.561
_refine_diff_density_min -0.343
_refine_ls_extinction_method none
_refine_ls_goodness_of_fit_ref 1.039
_refine_ls_hydrogen_treatment mixed
_refine_ls_matrix_type full
_refine_ls_number_parameters 179
_refine_ls_number_reflns 2964
_refine_ls_number_restraints 0
_refine_ls_restrained_S_all 1.039
_refine_ls_R_factor_all 0.0633
_refine_ls_R_factor_gt 0.0478
_refine_ls_shift/su_max 0.001
_refine_ls_shift/su_mean 0.000
_refine_ls_structure_factor_coef Fsqd
_refine_ls_weighting_details 'calc w=1/[\s^2^(Fo^2^)+(0.0653P)^2^+0.6215P] where P=(Fo^2^+2Fc^2^)/3'
_refine_ls_weighting_scheme calc
_refine_ls_wR_factor_gt 0.1258
_refine_ls_wR_factor_ref 0.1378
_reflns_number_gt 2296
_reflns_number_total 2964
_reflns_threshold_expression I>2sigma(I)
_cod_data_source_file om2342.cif
_cod_data_source_block I
_cod_original_sg_symbol_H-M 'P 21/c'
_cod_database_code 2226250
_cod_database_fobs_code 2226250

loop_
_symmetry_equiv_pos_as_xyz
'x, y, z'
'-x, y+1/2, -z+1/2'
'-x, -y, -z'
'x, -y-1/2, z-1/2'

loop_
_atom_site_type_symbol
_atom_site_label
_atom_site_fract_x
_atom_site_fract_y
_atom_site_fract_z
_atom_site_U_iso_or_equiv
_atom_site_adp_type
_atom_site_calc_flag
_atom_site_refinement_flags
_atom_site_occupancy
_atom_site_disorder_assembly
_atom_site_disorder_group
O O1 0.88885(9) 0.4779(2) 0.00968(10) 0.0602(5) Uani d . 1 . .
O O2 1.02302(9) 0.3518(2) 0.10376(10) 0.0531(4) Uani d . 1 . .
H H2O 1.051(2) 0.411(4) 0.0670(18) 0.082(8) Uiso d . 1 . .
O O3 0.55725(8) -0.14999(17) 0.09567(7) 0.0342(3) Uani d . 1 . .
C C1 0.76051(16) -0.0149(3) 0.11315(14) 0.0478(5) Uani d . 1 . .
H H1A 0.7060 -0.0803 0.0683 0.057 Uiso calc R 1 . .
H H1B 0.8079 -0.1122 0.1446 0.057 Uiso calc R 1 . .
C C2 0.81042(14) 0.1106(3) 0.05858(12) 0.0418(5) Uani d . 1 . .
H H2 0.7585 0.1771 0.0100 0.050 Uiso calc R 1 . .
C C3 0.87036(12) 0.2591(3) 0.12493(12) 0.0366(4) Uani d . 1 . .
H H3 0.9175 0.1927 0.1775 0.044 Uiso calc R 1 . .
C C4 0.80346(14) 0.3809(3) 0.16515(13) 0.0409(4) Uani d . 1 . .
H H4 0.7610 0.4559 0.1129 0.049 Uiso calc R 1 . .
C C5 0.73751(16) 0.2583(3) 0.20376(14) 0.0479(5) Uani d . 1 . .
H H5 0.7053 0.3137 0.2450 0.057 Uiso calc R 1 . .
C C6 0.72161(11) 0.0741(2) 0.18303(11) 0.0300(4) Uani d . 1 . .
C C7 0.66838(11) -0.0451(2) 0.23497(10) 0.0279(4) Uani d . 1 . .
C C8 0.69907(12) -0.0459(2) 0.33172(11) 0.0322(4) Uani d . 1 . .
H H8 0.7515 0.0337 0.3629 0.039 Uiso calc R 1 . .
C C9 0.65520(14) -0.1596(2) 0.38384(11) 0.0377(4) Uani d . 1 . .
H H9 0.6772 -0.1570 0.4499 0.045 Uiso calc R 1 . .
C C10 0.57966(14) -0.2762(3) 0.33929(12) 0.0392(4) Uani d . 1 . .
H H10 0.5501 -0.3557 0.3748 0.047 Uiso calc R 1 . .
C C11 0.54636(13) -0.2784(2) 0.24267(12) 0.0343(4) Uani d . 1 . .
H H11 0.4942 -0.3592 0.2122 0.041 Uiso calc R 1 . .
C C12 0.58967(11) -0.1624(2) 0.19099(11) 0.0279(4) Uani d . 1 . .
C C13 0.87078(18) -0.0056(4) 0.00957(17) 0.0680(7) Uani d . 1 . .
H H13A 0.8984 0.0766 -0.0292 0.102 Uiso calc R 1 . .
H H13B 0.8290 -0.1004 -0.0297 0.102 Uiso calc R 1 . .
H H13C 0.9239 -0.0680 0.0560 0.102 Uiso calc R 1 . .
C C14 0.92794(13) 0.3744(3) 0.07423(12) 0.0409(5) Uani d . 1 . .
C C15 0.86046(19) 0.5186(3) 0.23835(16) 0.0615(6) Uani d . 1 . .
H H15A 0.8146 0.5943 0.2615 0.092 Uiso calc R 1 . .
H H15B 0.8997 0.6013 0.2105 0.092 Uiso calc R 1 . .
H H15C 0.9037 0.4488 0.2901 0.092 Uiso calc R 1 . .
C C16 0.47037(14) -0.2506(3) 0.05064(12) 0.0441(5) Uani d . 1 . .
H H16A 0.4516 -0.2223 -0.0161 0.066 Uiso calc R 1 . .
H H16B 0.4175 -0.2129 0.0772 0.066 Uiso calc R 1 . .
H H16C 0.4822 -0.3857 0.0599 0.066 Uiso calc R 1 . .

loop_
_atom_site_aniso_label
_atom_site_aniso_U_11
_atom_site_aniso_U_22
_atom_site_aniso_U_33
_atom_site_aniso_U_12
_atom_site_aniso_U_13
_atom_site_aniso_U_23
O1 0.0321(7) 0.0899(12) 0.0542(8) -0.0105(7) 0.0048(6) 0.0408(8)
O2 0.0299(7) 0.0756(11) 0.0510(8) -0.0106(7) 0.0066(6) 0.0317(7)
O3 0.0347(6) 0.0422(7) 0.0275(6) -0.0110(5) 0.0115(5) -0.0011(5)
C1 0.0570(12) 0.0433(11) 0.0542(11) -0.0197(9) 0.0341(10) -0.0117(9)
C2 0.0365(9) 0.0554(12) 0.0387(9) -0.0140(9) 0.0190(8) -0.0047(8)
C3 0.0303(9) 0.0444(10) 0.0336(8) -0.0108(8) 0.0066(7) 0.0099(7)
C4 0.0461(11) 0.0374(10) 0.0397(9) -0.0125(8) 0.0124(8) 0.0025(8)
C5 0.0604(13) 0.0390(11) 0.0554(11) -0.0104(9) 0.0346(10) -0.0058(9)
C6 0.0270(8) 0.0360(9) 0.0285(8) -0.0060(7) 0.0100(6) -0.0011(7)
C7 0.0277(8) 0.0292(8) 0.0294(8) 0.0019(7) 0.0121(6) 0.0008(6)
C8 0.0318(9) 0.0335(9) 0.0315(8) 0.0020(7) 0.0091(7) -0.0001(7)
C9 0.0475(10) 0.0398(10) 0.0274(8) 0.0071(8) 0.0129(7) 0.0056(7)
C10 0.0515(11) 0.0355(9) 0.0374(9) -0.0013(8) 0.0236(8) 0.0088(8)
C11 0.0382(9) 0.0314(9) 0.0374(9) -0.0046(7) 0.0173(7) 0.0010(7)
C12 0.0301(8) 0.0279(8) 0.0291(8) 0.0011(7) 0.0138(6) 0.0007(6)
C13 0.0605(14) 0.0884(18) 0.0704(15) -0.0219(13) 0.0437(12) -0.0283(13)
C14 0.0299(9) 0.0529(11) 0.0365(9) -0.0122(8) 0.0036(7) 0.0126(8)
C15 0.0778(16) 0.0467(12) 0.0576(13) -0.0251(12) 0.0148(12) -0.0074(10)
C16 0.0473(11) 0.0508(11) 0.0334(9) -0.0185(9) 0.0098(8) -0.0066(8)

loop_
_atom_type_symbol
_atom_type_description
_atom_type_scat_dispersion_real
_atom_type_scat_dispersion_imag
_atom_type_scat_source
C C 0.0033 0.0016 'International Tables Vol C Tables 4.2.6.8 and 6.1.1.4'
H H 0.0000 0.0000 'International Tables Vol C Tables 4.2.6.8 and 6.1.1.4'
O O 0.0106 0.0060 'International Tables Vol C Tables 4.2.6.8 and 6.1.1.4'

loop_
_geom_angle_atom_site_label_1
_geom_angle_atom_site_label_2
_geom_angle_atom_site_label_3
_geom_angle_site_symmetry_1
_geom_angle_site_symmetry_3
_geom_angle
_geom_angle_publ_flag
C14 O2 H2O . . 110.0(18) ?
C12 O3 C16 . . 117.10(12) ?
C6 C1 C2 . . 117.26(16) ?
C6 C1 H1A . . 108.0 ?
C2 C1 H1A . . 108.0 ?
C6 C1 H1B . . 108.0 ?
C2 C1 H1B . . 108.0 ?
H1A C1 H1B . . 107.2 ?
C1 C2 C13 . . 110.54(18) ?
C1 C2 C3 . . 108.53(14) ?
C13 C2 C3 . . 113.54(16) ?
C1 C2 H2 . . 108.0 ?
C13 C2 H2 . . 108.0 ?
C3 C2 H2 . . 108.0 ?
C14 C3 C4 . . 111.98(15) ?
C14 C3 C2 . . 109.42(14) ?
C4 C3 C2 . . 110.45(14) ?
C14 C3 H3 . . 108.3 ?
C4 C3 H3 . . 108.3 ?
C2 C3 H3 . . 108.3 ?
C5 C4 C15 . . 111.17(16) ?
C5 C4 C3 . . 110.10(15) ?
C15 C4 C3 . . 112.43(17) ?
C5 C4 H4 . . 107.6 ?
C15 C4 H4 . . 107.6 ?
C3 C4 H4 . . 107.6 ?
C6 C5 C4 . . 123.77(17) ?
C6 C5 H5 . . 118.1 ?
C4 C5 H5 . . 118.1 ?
C5 C6 C1 . . 120.94(16) ?
C5 C6 C7 . . 120.64(15) ?
C1 C6 C7 . . 118.33(15) ?
C8 C7 C12 . . 117.67(14) ?
C8 C7 C6 . . 119.05(14) ?
C12 C7 C6 . . 123.25(14) ?
C9 C8 C7 . . 121.77(16) ?
C9 C8 H8 . . 119.1 ?
C7 C8 H8 . . 119.1 ?
C10 C9 C8 . . 119.56(15) ?
C10 C9 H9 . . 120.2 ?
C8 C9 H9 . . 120.2 ?
C9 C10 C11 . . 120.40(16) ?
C9 C10 H10 . . 119.8 ?
C11 C10 H10 . . 119.8 ?
C12 C11 C10 . . 119.74(16) ?
C12 C11 H11 . . 120.1 ?
C10 C11 H11 . . 120.1 ?
O3 C12 C11 . . 122.89(15) ?
O3 C12 C7 . . 116.24(13) ?
C11 C12 C7 . . 120.84(15) ?
C2 C13 H13A . . 109.5 ?
C2 C13 H13B . . 109.5 ?
H13A C13 H13B . . 109.5 ?
C2 C13 H13C . . 109.5 ?
H13A C13 H13C . . 109.5 ?
H13B C13 H13C . . 109.5 ?
O1 C14 O2 . . 122.86(16) ?
O1 C14 C3 . . 122.40(16) ?
O2 C14 C3 . . 114.73(15) ?
C4 C15 H15A . . 109.5 ?
C4 C15 H15B . . 109.5 ?
H15A C15 H15B . . 109.5 ?
C4 C15 H15C . . 109.5 ?
H15A C15 H15C . . 109.5 ?
H15B C15 H15C . . 109.5 ?
O3 C16 H16A . . 109.5 ?
O3 C16 H16B . . 109.5 ?
H16A C16 H16B . . 109.5 ?
O3 C16 H16C . . 109.5 ?
H16A C16 H16C . . 109.5 ?
H16B C16 H16C . . 109.5 ?

loop_
_geom_bond_atom_site_label_1
_geom_bond_atom_site_label_2
_geom_bond_site_symmetry_2
_geom_bond_distance
_geom_bond_publ_flag
O1 C14 . 1.219(2) ?
O2 C14 . 1.312(2) ?
O2 H2O . 0.88(3) ?
O3 C12 . 1.3740(19) ?
O3 C16 . 1.426(2) ?
C1 C6 . 1.456(2) ?
C1 C2 . 1.513(2) ?
C1 H1A . 0.9900 ?
C1 H1B . 0.9900 ?
C2 C13 . 1.519(3) ?
C2 C3 . 1.537(2) ?
C2 H2 . 1.0000 ?
C3 C14 . 1.504(2) ?
C3 C4 . 1.528(3) ?
C3 H3 . 1.0000 ?
C4 C5 . 1.508(2) ?
C4 C15 . 1.525(3) ?
C4 H4 . 1.0000 ?
C5 C6 . 1.352(3) ?
C5 H5 . 0.9500 ?
C6 C7 . 1.491(2) ?
C7 C8 . 1.391(2) ?
C7 C12 . 1.406(2) ?
C8 C9 . 1.386(2) ?
C8 H8 . 0.9500 ?
C9 C10 . 1.376(3) ?
C9 H9 . 0.9500 ?
C10 C11 . 1.390(2) ?
C10 H10 . 0.9500 ?
C11 C12 . 1.387(2) ?
C11 H11 . 0.9500 ?
C13 H13A . 0.9800 ?
C13 H13B . 0.9800 ?
C13 H13C . 0.9800 ?
C15 H15A . 0.9800 ?
C15 H15B . 0.9800 ?
C15 H15C . 0.9800 ?
C16 H16A . 0.9800 ?
C16 H16B . 0.9800 ?
C16 H16C . 0.9800 ?

loop_
_geom_hbond_atom_site_label_D
_geom_hbond_atom_site_label_H
_geom_hbond_atom_site_label_A
_geom_hbond_site_symmetry_A
_geom_hbond_distance_DH
_geom_hbond_distance_HA
_geom_hbond_distance_DA
_geom_hbond_angle_DHA
O2 H2O O1 3_765 0.88(3) 1.79(3) 2.6640(18) 177(3)

loop_
_geom_torsion_atom_site_label_1
_geom_torsion_atom_site_label_2
_geom_torsion_atom_site_label_3
_geom_torsion_atom_site_label_4
_geom_torsion_site_symmetry_1
_geom_torsion_site_symmetry_2
_geom_torsion_site_symmetry_3
_geom_torsion_site_symmetry_4
_geom_torsion
_geom_torsion_publ_flag
C6 C1 C2 C13 . . . . 164.10(19) ?
C6 C1 C2 C3 . . . . 39.0(2) ?
C1 C2 C3 C14 . . . . 174.85(16) ?
C13 C2 C3 C14 . . . . 51.5(2) ?
C1 C2 C3 C4 . . . . -61.4(2) ?
C13 C2 C3 C4 . . . . 175.22(18) ?
C14 C3 C4 C5 . . . . 172.34(15) ?
C2 C3 C4 C5 . . . . 50.1(2) ?
C14 C3 C4 C15 . . . . -63.1(2) ?
C2 C3 C4 C15 . . . . 174.67(15) ?
C15 C4 C5 C6 . . . . -141.8(2) ?
C3 C4 C5 C6 . . . . -16.6(3) ?
C4 C5 C6 C1 . . . . -6.3(3) ?
C4 C5 C6 C7 . . . . 170.29(17) ?
C2 C1 C6 C5 . . . . -5.8(3) ?
C2 C1 C6 C7 . . . . 177.46(16) ?
C5 C6 C7 C8 . . . . -51.6(2) ?
C1 C6 C7 C8 . . . . 125.06(18) ?
C5 C6 C7 C12 . . . . 130.28(19) ?
C1 C6 C7 C12 . . . . -53.0(2) ?
C12 C7 C8 C9 . . . . 0.9(2) ?
C6 C7 C8 C9 . . . . -177.28(15) ?
C7 C8 C9 C10 . . . . 0.4(3) ?
C8 C9 C10 C11 . . . . -0.9(3) ?
C9 C10 C11 C12 . . . . 0.0(3) ?
C16 O3 C12 C11 . . . . 5.2(2) ?
C16 O3 C12 C7 . . . . -172.68(15) ?
C10 C11 C12 O3 . . . . -176.46(16) ?
C10 C11 C12 C7 . . . . 1.4(2) ?
C8 C7 C12 O3 . . . . 176.16(14) ?
C6 C7 C12 O3 . . . . -5.7(2) ?
C8 C7 C12 C11 . . . . -1.8(2) ?
C6 C7 C12 C11 . . . . 176.29(15) ?
C4 C3 C14 O1 . . . . -56.8(3) ?
C2 C3 C14 O1 . . . . 66.0(3) ?
C4 C3 C14 O2 . . . . 124.50(18) ?
C2 C3 C14 O2 . . . . -112.68(19) ?
